data_7007491
loop_
_publ_author_name
'Fondo, Matilde'
'Garc\'ia-Deibe, Ana M'
'Ocampo, Noelia'
'Sanmart\'in, Jes\'us'
'Bermejo, Manuel R.'
'Llamas-Saiz, Antonio L'

_publ_section_title
;
 Dinuclear nickel complexes with a Ni(2)O(2) core: a structural and
 magnetic study.
;
_journal_issue 35
_journal_name_full 'Dalton transactions (Cambridge, England : 2003)'
_journal_page_first 4260
_journal_page_last 4270
_journal_paper_doi 10.1039/b606414k
_journal_year 2006
_chemical_formula_moiety 'C35 H31 Br3 N4 Ni2 O8, 3(C H4 O)'
_chemical_formula_sum 'C38 H43 Br3 N4 Ni2 O11'
_chemical_formula_weight 1088.91
_chemical_name_systematic
;
?
;
_space_group_IT_number 14
_symmetry_cell_setting monoclinic
_symmetry_space_group_name_Hall '-P 2yn'
_symmetry_space_group_name_H-M 'P 1 21/n 1'
_atom_sites_solution_hydrogens geom
_atom_sites_solution_primary direct
_atom_sites_solution_secondary difmap
_audit_creation_method SHELXL-97
_cell_angle_alpha 90.00
_cell_angle_beta 100.273(2)
_cell_angle_gamma 90.00
_cell_formula_units_Z 4
_cell_length_a 16.6463(16)
_cell_length_b 10.6223(10)
_cell_length_c 23.150(2)
_cell_measurement_reflns_used 1379
_cell_measurement_temperature 120(2)
_cell_measurement_theta_max 24.565
_cell_measurement_theta_min 2.285
_cell_volume 4027.8(6)
_computing_cell_refinement 'BRUKER Smart'
_computing_data_collection 'BRUKER Smart'
_computing_publication_material 'Wingx 1.70.01 (Farrugia, 1999)'
_computing_structure_refinement 'SHELXL-97 (Sheldrick, 1997)'
_computing_structure_solution 'SIR-92 (Altomare, 1993)'
_diffrn_ambient_temperature 120(2)
_diffrn_measured_fraction_theta_full 0.997
_diffrn_measured_fraction_theta_max 0.997
_diffrn_radiation_monochromator graphite
_diffrn_radiation_source 'fine-focus sealed tube'
_diffrn_radiation_type MoK\a
_diffrn_radiation_wavelength 0.71073
_diffrn_reflns_av_R_equivalents 0.0579
_diffrn_reflns_av_sigmaI/netI 0.1120
_diffrn_reflns_limit_h_max 18
_diffrn_reflns_limit_h_min -18
_diffrn_reflns_limit_k_max 11
_diffrn_reflns_limit_k_min 0
_diffrn_reflns_limit_l_max 25
_diffrn_reflns_limit_l_min 0
_diffrn_reflns_number 6184
_diffrn_reflns_theta_full 23.32
_diffrn_reflns_theta_max 23.32
_diffrn_reflns_theta_min 1.66
_exptl_absorpt_coefficient_mu 3.976
_exptl_absorpt_correction_T_max 0.8571
_exptl_absorpt_correction_T_min 0.3914
_exptl_absorpt_correction_type multi-scan
_exptl_absorpt_process_details SADABS
_exptl_crystal_colour green
_exptl_crystal_density_diffrn 1.796
_exptl_crystal_density_method 'not measured'
_exptl_crystal_description neddle
_exptl_crystal_F_000 2192
_exptl_crystal_size_max 0.43
_exptl_crystal_size_mid 0.06
_exptl_crystal_size_min 0.04
_refine_diff_density_max 1.091
_refine_diff_density_min -1.003
_refine_diff_density_rms 0.150
_refine_ls_extinction_method none
_refine_ls_goodness_of_fit_ref 0.950
_refine_ls_hydrogen_treatment constr
_refine_ls_matrix_type full
_refine_ls_number_parameters 525
_refine_ls_number_reflns 5811
_refine_ls_number_restraints 0
_refine_ls_restrained_S_all 0.950
_refine_ls_R_factor_all 0.1052
_refine_ls_R_factor_gt 0.0504
_refine_ls_shift/su_max 0.003
_refine_ls_shift/su_mean 0.001
_refine_ls_structure_factor_coef Fsqd
_refine_ls_weighting_details 'calc w=1/[\s^2^(Fo^2^)+(0.0499P)^2^+0.0000P] where P=(Fo^2^+2Fc^2^)/3'
_refine_ls_weighting_scheme calc
_refine_ls_wR_factor_gt 0.0983
_refine_ls_wR_factor_ref 0.1125
_reflns_number_gt 3414
_reflns_number_total 5811
_reflns_threshold_expression >2sigma(I)
_cod_data_source_file b606414k.txt
_cod_data_source_block 4.3MeOH
_cod_depositor_comments
;
The following automatic conversions were performed:
'_symmetry_cell_setting' value 'Monoclinic' changed to 'monoclinic'
according to '/home/saulius/struct/CIF-dictionaries/cif_core.dic'
dictionary named 'cif_core.dic' version 2.4.1 from 2010-06-29.

Automatic conversion script
Id: cif_fix_enum 1527 2010-12-29 10:47:43Z saulius 
;
_cod_original_sg_symbol_H-M 'P 21/n'
_cod_database_code 7007491

loop_
_symmetry_equiv_pos_as_xyz
'x, y, z'
'-x+1/2, y+1/2, -z+1/2'
'-x, -y, -z'
'x-1/2, -y-1/2, z-1/2'

loop_
_atom_site_label
_atom_site_type_symbol
_atom_site_fract_x
_atom_site_fract_y
_atom_site_fract_z
_atom_site_U_iso_or_equiv
_atom_site_adp_type
_atom_site_occupancy
_atom_site_symmetry_multiplicity
_atom_site_calc_flag
_atom_site_refinement_flags
_atom_site_disorder_assembly
_atom_site_disorder_group
Ni11 Ni 0.52895(6) 0.24229(9) 0.22522(4) 0.0091(2) Uani 1 1 d . . .
Ni12 Ni 0.59247(6) -0.01458(9) 0.27409(4) 0.0104(3) Uani 1 1 d . . .
O101 O 0.4733(3) 0.3062(5) 0.2885(2) 0.0116(13) Uani 1 1 d . . .
O102 O 0.5379(3) -0.0449(5) 0.3471(2) 0.0121(13) Uani 1 1 d . . .
O103 O 0.4846(3) 0.0663(5) 0.2376(2) 0.0119(13) Uani 1 1 d . . .
N101 N 0.4421(4) 0.3171(6) 0.1644(3) 0.0086(15) Uani 1 1 d . . .
N102 N 0.5748(4) -0.2011(6) 0.2615(3) 0.0109(15) Uani 1 1 d . . .
N103 N 0.5751(3) 0.1701(5) 0.1502(3) 0.0072(15) Uani 1 1 d . . .
N104 N 0.6264(4) -0.0191(6) 0.1886(3) 0.0116(15) Uani 1 1 d . . .
O10 O 0.6216(3) 0.1721(5) 0.2901(2) 0.0107(12) Uani 1 1 d . . .
O12 O 0.7107(3) -0.0533(5) 0.3108(2) 0.0136(13) Uani 1 1 d . . .
O1W O 0.5924(3) 0.4151(5) 0.2295(2) 0.0114(13) Uani 1 1 d . . .
C100 C 0.4290(4) 0.4093(7) 0.2847(3) 0.0104(19) Uani 1 1 d . . .
C101 C 0.4149(4) 0.4663(8) 0.3366(3) 0.015(2) Uani 1 1 d . . .
H101 H 0.4385 0.4312 0.3735 0.018 Uiso 1 1 calc R . .
C102 C 0.3665(5) 0.5746(7) 0.3346(4) 0.014(2) Uani 1 1 d . . .
H102 H 0.3578 0.6124 0.3702 0.017 Uiso 1 1 calc R . .
C103 C 0.3313(5) 0.6266(7) 0.2818(4) 0.015(2) Uani 1 1 d . . .
Br11 Br 0.26152(5) 0.76782(8) 0.28227(4) 0.0239(2) Uani 1 1 d . . .
C104 C 0.3446(4) 0.5744(7) 0.2307(4) 0.013(2) Uani 1 1 d . . .
H104 H 0.3211 0.6120 0.1944 0.016 Uiso 1 1 calc R . .
C105 C 0.3932(4) 0.4643(7) 0.2309(3) 0.0122(19) Uani 1 1 d . . .
C106 C 0.4000(5) 0.4126(8) 0.1733(4) 0.016(2) Uani 1 1 d . . .
H106 H 0.3704 0.4541 0.1397 0.019 Uiso 1 1 calc R . .
C107 C 0.4439(5) 0.2729(8) 0.1039(3) 0.016(2) Uani 1 1 d . . .
H10A H 0.4210 0.3382 0.0751 0.020 Uiso 1 1 calc R . .
H10B H 0.4109 0.1954 0.0955 0.020 Uiso 1 1 calc R . .
C108 C 0.5325(4) 0.2466(8) 0.0994(3) 0.0142(19) Uani 1 1 d . . .
H10C H 0.5344 0.2009 0.0624 0.017 Uiso 1 1 calc R . .
H10D H 0.5617 0.3275 0.0980 0.017 Uiso 1 1 calc R . .
C109 C 0.6665(4) 0.1812(7) 0.1561(3) 0.0083(18) Uani 1 1 d . . .
H10E H 0.6872 0.2544 0.1808 0.010 Uiso 1 1 calc R . .
H10F H 0.6824 0.1910 0.1171 0.010 Uiso 1 1 calc R . .
C110 C 0.7001(4) 0.0587(7) 0.1850(3) 0.014(2) Uani 1 1 d . . .
H11A H 0.7356 0.0159 0.1611 0.016 Uiso 1 1 calc R . .
H11B H 0.7320 0.0747 0.2247 0.016 Uiso 1 1 calc R . .
C111 C 0.6428(4) -0.1554(6) 0.1798(3) 0.0087(18) Uani 1 1 d . . .
H11C H 0.6984 -0.1762 0.2008 0.010 Uiso 1 1 calc R . .
H11D H 0.6410 -0.1715 0.1375 0.010 Uiso 1 1 calc R . .
C112 C 0.5815(5) -0.2406(7) 0.2020(3) 0.0120(18) Uani 1 1 d . . .
H11E H 0.5277 -0.2342 0.1758 0.014 Uiso 1 1 calc R . .
H11F H 0.6000 -0.3292 0.2022 0.014 Uiso 1 1 calc R . .
C113 C 0.5743(4) -0.2846(7) 0.3002(3) 0.0130(19) Uani 1 1 d . . .
H113 H 0.5754 -0.3700 0.2882 0.016 Uiso 1 1 calc R . .
C114 C 0.5721(4) -0.2607(7) 0.3625(3) 0.0069(17) Uani 1 1 d . . .
C115 C 0.5889(5) -0.3621(8) 0.4021(4) 0.018(2) Uani 1 1 d . . .
H115 H 0.6026 -0.4419 0.3881 0.022 Uiso 1 1 calc R . .
C116 C 0.5857(5) -0.3473(8) 0.4605(4) 0.020(2) Uani 1 1 d . . .
Br12 Br 0.61270(5) -0.48444(8) 0.51168(4) 0.0242(2) Uani 1 1 d . . .
C117 C 0.5609(5) -0.2335(7) 0.4809(4) 0.018(2) Uani 1 1 d . . .
H117 H 0.5558 -0.2246 0.5209 0.022 Uiso 1 1 calc R . .
C118 C 0.5437(5) -0.1330(7) 0.4426(3) 0.0139(19) Uani 1 1 d . . .
H118 H 0.5265 -0.0553 0.4567 0.017 Uiso 1 1 calc R . .
C119 C 0.5511(4) -0.1438(7) 0.3842(3) 0.0102(18) Uani 1 1 d . . .
C120 C 0.5627(5) 0.0337(7) 0.1406(3) 0.0140(19) Uani 1 1 d . . .
H120 H 0.5780 0.0115 0.1020 0.017 Uiso 1 1 calc R . .
C121 C 0.4772(4) -0.0132(7) 0.1408(3) 0.0126(19) Uani 1 1 d . . .
C122 C 0.4365(5) -0.0776(7) 0.0929(4) 0.017(2) Uani 1 1 d . . .
H122 H 0.4614 -0.0929 0.0597 0.021 Uiso 1 1 calc R . .
C123 C 0.3570(5) -0.1200(8) 0.0946(4) 0.025(2) Uani 1 1 d . . .
Br13 Br 0.30057(5) -0.21752(10) 0.03127(5) 0.0388(3) Uani 1 1 d . . .
C124 C 0.3215(5) -0.0970(8) 0.1426(4) 0.022(2) Uani 1 1 d . . .
H124 H 0.2674 -0.1253 0.1426 0.026 Uiso 1 1 calc R . .
C125 C 0.3624(5) -0.0341(8) 0.1904(4) 0.019(2) Uani 1 1 d . . .
H125 H 0.3370 -0.0199 0.2235 0.023 Uiso 1 1 calc R . .
C126 C 0.4422(4) 0.0095(7) 0.1905(3) 0.0123(19) Uani 1 1 d . . .
C10 C 0.6481(4) 0.2324(8) 0.3374(3) 0.0104(18) Uani 1 1 d . . .
O11 O 0.6573(3) 0.3487(5) 0.3391(2) 0.0119(13) Uani 1 1 d . . .
C11 C 0.6679(4) 0.1636(7) 0.3944(3) 0.0126(19) Uani 1 1 d . . .
C12 C 0.6393(5) 0.2098(8) 0.4432(4) 0.018(2) Uani 1 1 d . . .
H12 H 0.6049 0.2818 0.4387 0.022 Uiso 1 1 calc R . .
C13 C 0.6590(5) 0.1551(8) 0.4978(3) 0.016(2) Uani 1 1 d . . .
H13 H 0.6359 0.1858 0.5297 0.020 Uiso 1 1 calc R . .
C14 C 0.7125(5) 0.0553(8) 0.5054(4) 0.022(2) Uani 1 1 d . . .
H14 H 0.7281 0.0185 0.5432 0.027 Uiso 1 1 calc R . .
C15 C 0.7439(5) 0.0082(7) 0.4578(3) 0.0150(19) Uani 1 1 d . . .
H15 H 0.7817 -0.0595 0.4637 0.018 Uiso 1 1 calc R . .
C16 C 0.7212(4) 0.0576(7) 0.4021(3) 0.0111(19) Uani 1 1 d . . .
C17 C 0.7570(5) -0.0018(7) 0.3532(3) 0.0108(19) Uani 1 1 d . . .
O13 O 0.8338(3) 0.0000(5) 0.3588(2) 0.0146(13) Uani 1 1 d . . .
H2 H 0.5039 0.0304 0.3532 0.050 Uiso 1 1 d . . .
H1W1 H 0.6314 0.4177 0.2701 0.050 Uiso 1 1 d . . .
H1W2 H 0.6223 0.4294 0.2009 0.050 Uiso 1 1 d . . .
O1S O 0.4558(3) 0.1426(5) 0.3704(2) 0.0153(13) Uani 1 1 d . . .
H1S H 0.4634 0.2109 0.3539 0.023 Uiso 1 1 calc R . .
C1S C 0.3704(5) 0.1093(8) 0.3567(4) 0.026(2) Uani 1 1 d . . .
H1S1 H 0.3629 0.0237 0.3707 0.039 Uiso 1 1 calc R . .
H1S2 H 0.3518 0.1130 0.3141 0.039 Uiso 1 1 calc R . .
H1S3 H 0.3386 0.1685 0.3761 0.039 Uiso 1 1 calc R . .
O2S O 0.5969(3) 0.8655(6) 0.0212(3) 0.0332(17) Uani 1 1 d . . .
H2S H 0.5873 0.7901 0.0286 0.050 Uiso 1 1 calc R . .
C2S C 0.6801(5) 0.8794(9) 0.0188(4) 0.040(3) Uani 1 1 d . . .
H2S1 H 0.6872 0.9488 -0.0078 0.060 Uiso 1 1 calc R . .
H2S2 H 0.7008 0.8013 0.0043 0.060 Uiso 1 1 calc R . .
H2S3 H 0.7105 0.8979 0.0581 0.060 Uiso 1 1 calc R . .
O3S O 0.5708(4) 0.6227(6) 0.0525(3) 0.052(2) Uani 1 1 d . . .
H3S H 0.6045 0.5865 0.0786 0.078 Uiso 1 1 calc R . .
C3S C 0.4943(6) 0.5980(9) 0.0610(5) 0.042(3) Uani 1 1 d . . .
H3S1 H 0.4961 0.5654 0.1008 0.063 Uiso 1 1 calc R . .
H3S2 H 0.4692 0.5351 0.0324 0.063 Uiso 1 1 calc R . .
H3S3 H 0.4619 0.6755 0.0559 0.063 Uiso 1 1 calc R . .

loop_
_atom_site_aniso_label
_atom_site_aniso_U_11
_atom_site_aniso_U_22
_atom_site_aniso_U_33
_atom_site_aniso_U_23
_atom_site_aniso_U_13
_atom_site_aniso_U_12
Ni11 0.0071(5) 0.0104(6) 0.0102(5) 0.0005(5) 0.0022(4) 0.0003(5)
Ni12 0.0083(6) 0.0125(6) 0.0110(6) -0.0011(5) 0.0032(4) 0.0015(5)
O101 0.008(3) 0.016(3) 0.013(3) 0.002(2) 0.007(2) 0.006(2)
O102 0.016(3) 0.006(3) 0.015(3) 0.005(3) 0.006(3) 0.005(2)
O103 0.010(3) 0.018(3) 0.007(3) -0.001(2) 0.000(2) 0.000(2)
N101 0.005(4) 0.006(4) 0.014(4) 0.000(3) 0.001(3) -0.004(3)
N102 0.009(4) 0.012(4) 0.011(4) -0.003(3) 0.001(3) 0.003(3)
N103 0.009(3) 0.009(3) 0.022(4) 0.001(3) 0.007(3) 0.001(3)
N104 0.016(4) 0.004(4) 0.013(4) 0.000(3) 0.000(3) -0.002(3)
O10 0.008(3) 0.014(3) 0.014(3) -0.005(3) -0.003(2) 0.007(2)
O12 0.013(3) 0.015(3) 0.012(3) -0.003(3) 0.001(3) 0.005(3)
O1W 0.008(3) 0.014(3) 0.013(3) 0.000(2) 0.004(2) 0.003(2)
C100 0.009(4) 0.012(5) 0.018(5) 0.005(4) -0.001(4) -0.007(4)
C101 0.010(5) 0.027(5) 0.009(5) 0.003(4) 0.004(4) -0.003(4)
C102 0.017(5) 0.011(5) 0.019(5) 0.002(4) 0.015(4) 0.005(4)
C103 0.012(5) 0.010(5) 0.024(5) 0.005(4) 0.003(4) 0.001(4)
Br11 0.0240(5) 0.0197(5) 0.0313(6) 0.0017(4) 0.0139(4) 0.0112(4)
C104 0.005(5) 0.010(5) 0.022(5) 0.007(4) -0.002(4) 0.003(4)
C105 0.009(4) 0.015(5) 0.021(5) -0.005(4) 0.000(4) -0.009(4)
C106 0.008(5) 0.020(5) 0.023(5) 0.008(4) -0.005(4) -0.006(4)
C107 0.011(5) 0.023(5) 0.014(5) -0.005(4) -0.002(4) -0.005(4)
C108 0.012(4) 0.024(5) 0.008(4) 0.006(4) 0.006(3) 0.003(4)
C109 0.007(4) 0.011(4) 0.007(4) 0.003(4) 0.001(3) 0.001(3)
C110 0.008(5) 0.020(5) 0.013(5) 0.006(4) 0.002(4) -0.003(4)
C111 0.009(4) 0.009(4) 0.011(5) -0.001(4) 0.004(4) 0.004(4)
C112 0.021(5) 0.015(5) 0.007(4) -0.001(4) 0.002(3) 0.004(4)
C113 0.016(5) 0.008(5) 0.016(5) -0.004(4) 0.007(4) 0.003(4)
C114 0.006(4) 0.013(5) 0.007(4) -0.001(4) -0.003(3) -0.005(4)
C115 0.019(5) 0.020(5) 0.015(5) -0.005(4) 0.002(4) 0.002(4)
C116 0.012(5) 0.023(6) 0.025(6) 0.013(4) 0.004(4) 0.007(4)
Br12 0.0344(6) 0.0198(5) 0.0194(5) 0.0063(4) 0.0073(4) 0.0054(4)
C117 0.018(5) 0.015(5) 0.022(5) -0.005(4) 0.008(4) 0.000(4)
C118 0.019(5) 0.010(5) 0.014(5) 0.000(4) 0.005(4) 0.002(4)
C119 0.005(4) 0.017(5) 0.007(5) -0.004(4) -0.003(4) 0.000(4)
C120 0.012(5) 0.018(5) 0.011(5) 0.000(4) -0.001(4) 0.005(4)
C121 0.012(5) 0.015(5) 0.013(5) 0.001(4) 0.006(4) -0.006(4)
C122 0.012(5) 0.020(5) 0.020(5) -0.005(4) 0.004(4) -0.004(4)
C123 0.024(6) 0.021(5) 0.026(6) -0.010(4) -0.007(5) -0.001(4)
Br13 0.0184(5) 0.0495(7) 0.0449(7) -0.0308(6) -0.0040(5) -0.0046(5)
C124 0.012(5) 0.027(6) 0.026(6) -0.009(5) 0.006(4) -0.007(4)
C125 0.006(5) 0.025(5) 0.027(5) -0.002(4) 0.005(4) -0.001(4)
C126 0.011(5) 0.013(5) 0.009(5) 0.003(4) -0.005(4) 0.000(4)
C10 0.004(4) 0.018(5) 0.009(5) 0.001(4) 0.000(4) 0.006(4)
O11 0.008(3) 0.011(3) 0.014(3) -0.003(3) -0.007(2) -0.001(2)
C11 0.002(4) 0.022(5) 0.014(5) -0.006(4) 0.001(4) 0.000(4)
C12 0.011(5) 0.015(5) 0.027(5) -0.008(4) 0.004(4) 0.003(4)
C13 0.024(5) 0.020(5) 0.007(5) -0.007(4) 0.006(4) -0.003(4)
C14 0.025(6) 0.031(6) 0.012(5) 0.008(4) 0.004(4) -0.006(5)
C15 0.020(5) 0.015(5) 0.012(5) 0.008(4) 0.009(4) 0.002(4)
C16 0.007(4) 0.010(5) 0.018(5) 0.000(4) 0.008(4) -0.001(4)
C17 0.016(5) 0.003(4) 0.013(5) 0.002(4) 0.002(4) 0.001(4)
O13 0.006(3) 0.016(3) 0.022(3) -0.003(3) 0.005(2) 0.003(3)
O1S 0.017(3) 0.009(3) 0.020(4) 0.003(3) 0.005(3) 0.003(2)
C1S 0.016(5) 0.035(6) 0.028(6) 0.017(5) 0.007(4) 0.001(4)
O2S 0.017(4) 0.054(5) 0.028(4) -0.001(4) 0.000(3) 0.005(3)
C2S 0.029(6) 0.059(8) 0.026(6) 0.007(5) -0.009(5) 0.005(6)
O3S 0.026(4) 0.064(5) 0.066(6) 0.034(4) 0.006(4) -0.002(4)
C3S 0.039(7) 0.024(6) 0.060(8) 0.003(5) 0.003(6) 0.005(5)

loop_
_atom_type_symbol
_atom_type_description
_atom_type_scat_dispersion_real
_atom_type_scat_dispersion_imag
_atom_type_scat_source
C C 0.0033 0.0016 'International Tables Vol C Tables 4.2.6.8 and 6.1.1.4'
H H 0.0000 0.0000 'International Tables Vol C Tables 4.2.6.8 and 6.1.1.4'
N N 0.0061 0.0033 'International Tables Vol C Tables 4.2.6.8 and 6.1.1.4'
O O 0.0106 0.0060 'International Tables Vol C Tables 4.2.6.8 and 6.1.1.4'
Ni Ni 0.3393 1.1124 'International Tables Vol C Tables 4.2.6.8 and 6.1.1.4'
Br Br -0.2901 2.4595 'International Tables Vol C Tables 4.2.6.8 and 6.1.1.4'

loop_
_geom_angle_atom_site_label_1
_geom_angle_atom_site_label_2
_geom_angle_atom_site_label_3
_geom_angle
_geom_angle_site_symmetry_1
_geom_angle_site_symmetry_3
_geom_angle_publ_flag
O101 Ni11 N101 90.6(2) . . ?
O101 Ni11 O103 89.0(2) . . ?
N101 Ni11 O103 103.2(2) . . ?
O101 Ni11 O10 88.5(2) . . ?
N101 Ni11 O10 177.5(2) . . ?
O103 Ni11 O10 79.1(2) . . ?
O101 Ni11 O1W 87.9(2) . . ?
N101 Ni11 O1W 88.9(2) . . ?
O103 Ni11 O1W 167.6(2) . . ?
O10 Ni11 O1W 88.73(19) . . ?
O101 Ni11 N103 173.2(2) . . ?
N101 Ni11 N103 83.7(2) . . ?
O103 Ni11 N103 88.7(2) . . ?
O10 Ni11 N103 97.4(2) . . ?
O1W Ni11 N103 95.7(2) . . ?
N102 Ni12 O103 105.0(2) . . ?
N102 Ni12 O12 88.1(2) . . ?
O103 Ni12 O12 166.5(2) . . ?
N102 Ni12 O10 174.7(2) . . ?
O103 Ni12 O10 80.2(2) . . ?
O12 Ni12 O10 86.6(2) . . ?
N102 Ni12 O102 83.8(2) . . ?
O103 Ni12 O102 85.55(19) . . ?
O12 Ni12 O102 99.1(2) . . ?
O10 Ni12 O102 97.2(2) . . ?
N102 Ni12 N104 84.3(2) . . ?
O103 Ni12 N104 89.1(2) . . ?
O12 Ni12 N104 89.2(2) . . ?
O10 Ni12 N104 95.4(2) . . ?
O102 Ni12 N104 165.2(2) . . ?
C100 O101 Ni11 124.4(5) . . ?
C119 O102 Ni12 126.3(4) . . ?
C119 O102 H2 124.2 . . ?
Ni12 O102 H2 109.2 . . ?
C126 O103 Ni12 116.6(4) . . ?
C126 O103 Ni11 116.7(4) . . ?
Ni12 O103 Ni11 97.5(2) . . ?
C106 N101 C107 120.7(7) . . ?
C106 N101 Ni11 123.7(6) . . ?
C107 N101 Ni11 114.0(5) . . ?
C113 N102 C112 118.6(6) . . ?
C113 N102 Ni12 127.4(5) . . ?
C112 N102 Ni12 112.5(5) . . ?
C120 N103 C108 112.4(6) . . ?
C120 N103 C109 101.7(5) . . ?
C108 N103 C109 110.9(5) . . ?
C120 N103 Ni11 114.2(4) . . ?
C108 N103 Ni11 104.6(4) . . ?
C109 N103 Ni11 113.4(4) . . ?
C110 N104 C111 111.0(6) . . ?
C110 N104 C120 103.3(5) . . ?
C111 N104 C120 112.5(6) . . ?
C110 N104 Ni12 113.0(4) . . ?
C111 N104 Ni12 103.3(4) . . ?
C120 N104 Ni12 113.9(4) . . ?
C10 O10 Ni12 132.2(5) . . ?
C10 O10 Ni11 122.4(4) . . ?
Ni12 O10 Ni11 95.4(2) . . ?
C17 O12 Ni12 130.3(5) . . ?
Ni11 O1W H1W1 106.9 . . ?
Ni11 O1W H1W2 116.5 . . ?
H1W1 O1W H1W2 108.5 . . ?
O101 C100 C101 118.7(7) . . ?
O101 C100 C105 123.3(7) . . ?
C101 C100 C105 118.0(7) . . ?
C102 C101 C100 120.7(7) . . ?
C102 C101 H101 119.7 . . ?
C100 C101 H101 119.7 . . ?
C103 C102 C101 120.7(7) . . ?
C103 C102 H102 119.6 . . ?
C101 C102 H102 119.6 . . ?
C104 C103 C102 120.0(7) . . ?
C104 C103 Br11 121.5(6) . . ?
C102 C103 Br11 118.5(6) . . ?
C103 C104 C105 120.9(8) . . ?
C103 C104 H104 119.5 . . ?
C105 C104 H104 119.5 . . ?
C100 C105 C104 119.7(7) . . ?
C100 C105 C106 124.1(7) . . ?
C104 C105 C106 116.2(7) . . ?
N101 C106 C105 125.5(8) . . ?
N101 C106 H106 117.3 . . ?
C105 C106 H106 117.3 . . ?
N101 C107 C108 107.8(6) . . ?
N101 C107 H10A 110.1 . . ?
C108 C107 H10A 110.1 . . ?
N101 C107 H10B 110.1 . . ?
C108 C107 H10B 110.1 . . ?
H10A C107 H10B 108.5 . . ?
N103 C108 C107 112.0(6) . . ?
N103 C108 H10C 109.2 . . ?
C107 C108 H10C 109.2 . . ?
N103 C108 H10D 109.2 . . ?
C107 C108 H10D 109.2 . . ?
H10C C108 H10D 107.9 . . ?
N103 C109 C110 104.9(6) . . ?
N103 C109 H10E 110.8 . . ?
C110 C109 H10E 110.8 . . ?
N103 C109 H10F 110.8 . . ?
C110 C109 H10F 110.8 . . ?
H10E C109 H10F 108.8 . . ?
N104 C110 C109 104.9(6) . . ?
N104 C110 H11A 110.8 . . ?
C109 C110 H11A 110.8 . . ?
N104 C110 H11B 110.8 . . ?
C109 C110 H11B 110.8 . . ?
H11A C110 H11B 108.8 . . ?
N104 C111 C112 112.4(6) . . ?
N104 C111 H11C 109.1 . . ?
C112 C111 H11C 109.1 . . ?
N104 C111 H11D 109.1 . . ?
C112 C111 H11D 109.1 . . ?
H11C C111 H11D 107.8 . . ?
N102 C112 C111 108.4(6) . . ?
N102 C112 H11E 110.0 . . ?
C111 C112 H11E 110.0 . . ?
N102 C112 H11F 110.0 . . ?
C111 C112 H11F 110.0 . . ?
H11E C112 H11F 108.4 . . ?
N102 C113 C114 125.4(7) . . ?
N102 C113 H113 117.3 . . ?
C114 C113 H113 117.3 . . ?
C119 C114 C115 118.3(7) . . ?
C119 C114 C113 123.7(7) . . ?
C115 C114 C113 118.0(7) . . ?
C116 C115 C114 121.0(8) . . ?
C116 C115 H115 119.5 . . ?
C114 C115 H115 119.5 . . ?
C115 C116 C117 120.1(8) . . ?
C115 C116 Br12 119.0(6) . . ?
C117 C116 Br12 120.8(6) . . ?
C118 C117 C116 119.6(8) . . ?
C118 C117 H117 120.2 . . ?
C116 C117 H117 120.2 . . ?
C117 C118 C119 121.1(7) . . ?
C117 C118 H118 119.4 . . ?
C119 C118 H118 119.4 . . ?
O102 C119 C118 121.7(7) . . ?
O102 C119 C114 118.8(6) . . ?
C118 C119 C114 119.5(7) . . ?
N103 C120 N104 101.2(6) . . ?
N103 C120 C121 115.5(6) . . ?
N104 C120 C121 114.6(6) . . ?
N103 C120 H120 108.4 . . ?
N104 C120 H120 108.4 . . ?
C121 C120 H120 108.4 . . ?
C122 C121 C126 122.1(7) . . ?
C122 C121 C120 119.4(7) . . ?
C126 C121 C120 118.4(7) . . ?
C121 C122 C123 117.9(7) . . ?
C121 C122 H122 121.0 . . ?
C123 C122 H122 121.0 . . ?
C124 C123 C122 120.6(8) . . ?
C124 C123 Br13 119.9(7) . . ?
C122 C123 Br13 119.5(6) . . ?
C125 C124 C123 121.3(8) . . ?
C125 C124 H124 119.3 . . ?
C123 C124 H124 119.3 . . ?
C124 C125 C126 119.7(7) . . ?
C124 C125 H125 120.1 . . ?
C126 C125 H125 120.1 . . ?
O103 C126 C121 120.9(7) . . ?
O103 C126 C125 120.8(7) . . ?
C121 C126 C125 118.2(7) . . ?
O11 C10 O10 123.1(7) . . ?
O11 C10 C11 116.9(7) . . ?
O10 C10 C11 120.0(7) . . ?
C12 C11 C16 118.1(7) . . ?
C12 C11 C10 119.4(7) . . ?
C16 C11 C10 122.2(7) . . ?
C13 C12 C11 122.5(8) . . ?
C13 C12 H12 118.8 . . ?
C11 C12 H12 118.8 . . ?
C12 C13 C14 119.1(7) . . ?
C12 C13 H13 120.4 . . ?
C14 C13 H13 120.4 . . ?
C13 C14 C15 120.0(8) . . ?
C13 C14 H14 120.0 . . ?
C15 C14 H14 120.0 . . ?
C16 C15 C14 121.6(8) . . ?
C16 C15 H15 119.2 . . ?
C14 C15 H15 119.2 . . ?
C15 C16 C11 118.6(7) . . ?
C15 C16 C17 117.6(7) . . ?
C11 C16 C17 123.8(7) . . ?
O12 C17 O13 123.6(7) . . ?
O12 C17 C16 119.8(7) . . ?
O13 C17 C16 116.5(7) . . ?
C1S O1S H1S 109.5 . . ?
O1S C1S H1S1 109.5 . . ?
O1S C1S H1S2 109.5 . . ?
H1S1 C1S H1S2 109.5 . . ?
O1S C1S H1S3 109.5 . . ?
H1S1 C1S H1S3 109.5 . . ?
H1S2 C1S H1S3 109.5 . . ?
C2S O2S H2S 109.5 . . ?
O2S C2S H2S1 109.5 . . ?
O2S C2S H2S2 109.5 . . ?
H2S1 C2S H2S2 109.5 . . ?
O2S C2S H2S3 109.5 . . ?
H2S1 C2S H2S3 109.5 . . ?
H2S2 C2S H2S3 109.5 . . ?
C3S O3S H3S 109.5 . . ?
O3S C3S H3S1 109.5 . . ?
O3S C3S H3S2 109.5 . . ?
H3S1 C3S H3S2 109.5 . . ?
O3S C3S H3S3 109.5 . . ?
H3S1 C3S H3S3 109.5 . . ?
H3S2 C3S H3S3 109.5 . . ?

loop_
_geom_bond_atom_site_label_1
_geom_bond_atom_site_label_2
_geom_bond_distance
_geom_bond_site_symmetry_2
_geom_bond_publ_flag
Ni11 O101 1.987(5) . ?
Ni11 N101 1.994(6) . ?
Ni11 O103 2.049(5) . ?
Ni11 O10 2.089(5) . ?
Ni11 O1W 2.111(5) . ?
Ni11 N103 2.162(6) . ?
Ni12 N102 2.017(6) . ?
Ni12 O103 2.033(5) . ?
Ni12 O12 2.042(5) . ?
Ni12 O10 2.059(5) . ?
Ni12 O102 2.082(5) . ?
Ni12 N104 2.154(6) . ?
O101 C100 1.315(8) . ?
O102 C119 1.349(9) . ?
O102 H2 1.0051 . ?
O103 C126 1.333(8) . ?
N101 C106 1.271(9) . ?
N101 C107 1.483(9) . ?
N102 C113 1.262(9) . ?
N102 C112 1.464(9) . ?
N103 C120 1.475(9) . ?
N103 C108 1.500(9) . ?
N103 C109 1.507(9) . ?
N104 C110 1.492(9) . ?
N104 C111 1.494(9) . ?
N104 C120 1.501(9) . ?
O10 C10 1.279(9) . ?
O12 C17 1.261(9) . ?
O1W H1W1 1.0439 . ?
O1W H1W2 0.9084 . ?
C100 C101 1.402(10) . ?
C100 C105 1.407(10) . ?
C101 C102 1.400(10) . ?
C101 H101 0.9500 . ?
C102 C103 1.375(11) . ?
C102 H102 0.9500 . ?
C103 C104 1.359(11) . ?
C103 Br11 1.898(8) . ?
C104 C105 1.421(10) . ?
C104 H104 0.9500 . ?
C105 C106 1.466(11) . ?
C106 H106 0.9500 . ?
C107 C108 1.522(10) . ?
C107 H10A 0.9900 . ?
C107 H10B 0.9900 . ?
C108 H10C 0.9900 . ?
C108 H10D 0.9900 . ?
C109 C110 1.524(10) . ?
C109 H10E 0.9900 . ?
C109 H10F 0.9900 . ?
C110 H11A 0.9900 . ?
C110 H11B 0.9900 . ?
C111 C112 1.519(9) . ?
C111 H11C 0.9900 . ?
C111 H11D 0.9900 . ?
C112 H11E 0.9900 . ?
C112 H11F 0.9900 . ?
C113 C114 1.470(10) . ?
C113 H113 0.9500 . ?
C114 C119 1.407(10) . ?
C114 C115 1.410(10) . ?
C115 C116 1.371(11) . ?
C115 H115 0.9500 . ?
C116 C117 1.386(11) . ?
C116 Br12 1.881(8) . ?
C117 C118 1.384(10) . ?
C117 H117 0.9500 . ?
C118 C119 1.385(10) . ?
C118 H118 0.9500 . ?
C120 C121 1.510(10) . ?
C120 H120 1.0000 . ?
C121 C122 1.373(10) . ?
C121 C126 1.399(10) . ?
C122 C123 1.406(11) . ?
C122 H122 0.9500 . ?
C123 C124 1.370(11) . ?
C123 Br13 1.901(8) . ?
C124 C125 1.365(11) . ?
C124 H124 0.9500 . ?
C125 C126 1.408(10) . ?
C125 H125 0.9500 . ?
C10 O11 1.244(9) . ?
C10 C11 1.491(10) . ?
C11 C12 1.393(10) . ?
C11 C16 1.425(10) . ?
C12 C13 1.376(11) . ?
C12 H12 0.9500 . ?
C13 C14 1.376(11) . ?
C13 H13 0.9500 . ?
C14 C15 1.395(10) . ?
C14 H14 0.9500 . ?
C15 C16 1.380(10) . ?
C15 H15 0.9500 . ?
C16 C17 1.508(10) . ?
C17 O13 1.262(8) . ?
O1S C1S 1.445(9) . ?
O1S H1S 0.8400 . ?
C1S H1S1 0.9800 . ?
C1S H1S2 0.9800 . ?
C1S H1S3 0.9800 . ?
O2S C2S 1.404(9) . ?
O2S H2S 0.8400 . ?
C2S H2S1 0.9800 . ?
C2S H2S2 0.9800 . ?
C2S H2S3 0.9800 . ?
O3S C3S 1.348(10) . ?
O3S H3S 0.8400 . ?
C3S H3S1 0.9800 . ?
C3S H3S2 0.9800 . ?
C3S H3S3 0.9800 . ?

loop_
_geom_hbond_atom_site_label_D
_geom_hbond_atom_site_label_H
_geom_hbond_atom_site_label_A
_geom_hbond_distance_DH
_geom_hbond_distance_HA
_geom_hbond_distance_DA
_geom_hbond_angle_DHA
_geom_hbond_site_symmetry_A
O102 H2 O1S 1.01 1.53 2.527(7) 173.1 .
O1W H1W1 O11 1.04 1.74 2.670(7) 145.9 .
O1W H1W2 O13 0.91 1.83 2.719(7) 163.7 2_655
O1S H1S O101 0.84 1.85 2.626(7) 152.3 .
O2S H2S O3S 0.84 1.90 2.735(9) 174.7 .
O3S H3S O13 0.84 1.86 2.697(8) 171.8 2_655

loop_
_geom_torsion_atom_site_label_1
_geom_torsion_atom_site_label_2
_geom_torsion_atom_site_label_3
_geom_torsion_atom_site_label_4
_geom_torsion
_geom_torsion_site_symmetry_1
_geom_torsion_site_symmetry_2
_geom_torsion_site_symmetry_3
_geom_torsion_site_symmetry_4
_geom_torsion_publ_flag
N101 Ni11 O101 C100 -30.3(6) . . . . ?
O103 Ni11 O101 C100 -133.5(5) . . . . ?
O10 Ni11 O101 C100 147.3(6) . . . . ?
O1W Ni11 O101 C100 58.6(6) . . . . ?
N102 Ni12 O102 C119 40.9(6) . . . . ?
O103 Ni12 O102 C119 146.6(6) . . . . ?
O12 Ni12 O102 C119 -46.2(6) . . . . ?
O10 Ni12 O102 C119 -133.9(6) . . . . ?
N102 Ni12 O103 C126 -33.3(5) . . . . ?
O12 Ni12 O103 C126 133.5(8) . . . . ?
O10 Ni12 O103 C126 146.2(5) . . . . ?
O102 Ni12 O103 C126 -115.6(5) . . . . ?
N104 Ni12 O103 C126 50.6(5) . . . . ?
N102 Ni12 O103 Ni11 -158.3(2) . . . . ?
O10 Ni12 O103 Ni11 21.25(19) . . . . ?
O102 Ni12 O103 Ni11 119.4(2) . . . . ?
N104 Ni12 O103 Ni11 -74.4(2) . . . . ?
O101 Ni11 O103 C126 125.4(5) . . . . ?
N101 Ni11 O103 C126 35.1(5) . . . . ?
O10 Ni11 O103 C126 -145.9(5) . . . . ?
O1W Ni11 O103 C126 -159.0(8) . . . . ?
N103 Ni11 O103 C126 -48.2(5) . . . . ?
O101 Ni11 O103 Ni12 -109.6(2) . . . . ?
N101 Ni11 O103 Ni12 160.0(2) . . . . ?
O10 Ni11 O103 Ni12 -21.01(19) . . . . ?
N103 Ni11 O103 Ni12 76.8(2) . . . . ?
O101 Ni11 N101 C106 27.1(6) . . . . ?
O103 Ni11 N101 C106 116.1(6) . . . . ?
O1W Ni11 N101 C106 -60.8(6) . . . . ?
N103 Ni11 N101 C106 -156.7(6) . . . . ?
O101 Ni11 N101 C107 -167.4(5) . . . . ?
O103 Ni11 N101 C107 -78.3(5) . . . . ?
O1W Ni11 N101 C107 104.7(5) . . . . ?
N103 Ni11 N101 C107 8.9(5) . . . . ?
O103 Ni12 N102 C113 -114.5(6) . . . . ?
O12 Ni12 N102 C113 68.6(7) . . . . ?
O102 Ni12 N102 C113 -30.8(6) . . . . ?
N104 Ni12 N102 C113 158.0(7) . . . . ?
O103 Ni12 N102 C112 79.7(5) . . . . ?
O12 Ni12 N102 C112 -97.2(5) . . . . ?
O102 Ni12 N102 C112 163.4(5) . . . . ?
N104 Ni12 N102 C112 -7.8(5) . . . . ?
N101 Ni11 N103 C120 -107.0(5) . . . . ?
O103 Ni11 N103 C120 -3.6(5) . . . . ?
O10 Ni11 N103 C120 75.3(5) . . . . ?
O1W Ni11 N103 C120 164.8(5) . . . . ?
N101 Ni11 N103 C108 16.2(4) . . . . ?
O103 Ni11 N103 C108 119.6(4) . . . . ?
O10 Ni11 N103 C108 -161.5(4) . . . . ?
O1W Ni11 N103 C108 -72.1(4) . . . . ?
N101 Ni11 N103 C109 137.2(5) . . . . ?
O103 Ni11 N103 C109 -119.4(4) . . . . ?
O10 Ni11 N103 C109 -40.5(5) . . . . ?
O1W Ni11 N103 C109 48.9(5) . . . . ?
N102 Ni12 N104 C110 -137.5(5) . . . . ?
O103 Ni12 N104 C110 117.3(5) . . . . ?
O12 Ni12 N104 C110 -49.3(5) . . . . ?
O10 Ni12 N104 C110 37.2(5) . . . . ?
O102 Ni12 N104 C110 -174.0(7) . . . . ?
N102 Ni12 N104 C111 -17.5(4) . . . . ?
O103 Ni12 N104 C111 -122.7(4) . . . . ?
O12 Ni12 N104 C111 70.7(4) . . . . ?
O10 Ni12 N104 C111 157.2(4) . . . . ?
N102 Ni12 N104 C120 104.9(5) . . . . ?
O103 Ni12 N104 C120 -0.3(5) . . . . ?
O12 Ni12 N104 C120 -166.9(5) . . . . ?
O10 Ni12 N104 C120 -80.3(5) . . . . ?
O103 Ni12 O10 C10 123.5(6) . . . . ?
O12 Ni12 O10 C10 -59.4(6) . . . . ?
O102 Ni12 O10 C10 39.3(6) . . . . ?
N104 Ni12 O10 C10 -148.3(6) . . . . ?
O103 Ni12 O10 Ni11 -20.74(18) . . . . ?
O12 Ni12 O10 Ni11 156.3(2) . . . . ?
O102 Ni12 O10 Ni11 -104.9(2) . . . . ?
N104 Ni12 O10 Ni11 67.4(2) . . . . ?
O101 Ni11 O10 C10 -39.3(5) . . . . ?
O103 Ni11 O10 C10 -128.5(6) . . . . ?
O1W Ni11 O10 C10 48.7(5) . . . . ?
N103 Ni11 O10 C10 144.2(5) . . . . ?
O101 Ni11 O10 Ni12 109.9(2) . . . . ?
O103 Ni11 O10 Ni12 20.65(18) . . . . ?
O1W Ni11 O10 Ni12 -162.2(2) . . . . ?
N103 Ni11 O10 Ni12 -66.6(2) . . . . ?
N102 Ni12 O12 C17 -143.6(6) . . . . ?
O10 Ni12 O12 C17 36.6(6) . . . . ?
O102 Ni12 O12 C17 -60.2(6) . . . . ?
N104 Ni12 O12 C17 132.1(6) . . . . ?
Ni11 O101 C100 C101 -159.8(5) . . . . ?
Ni11 O101 C100 C105 21.7(9) . . . . ?
O101 C100 C101 C102 -178.5(7) . . . . ?
C101 C102 C103 Br11 176.6(6) . . . . ?
C102 C103 C104 C105 1.5(12) . . . . ?
Br11 C103 C104 C105 -176.3(5) . . . . ?
O101 C100 C105 C104 178.6(7) . . . . ?
C101 C100 C105 C106 -177.7(7) . . . . ?
C103 C104 C105 C106 177.0(7) . . . . ?
C107 N101 C106 C105 179.7(7) . . . . ?
C104 C105 C106 N101 178.1(7) . . . . ?
C106 N101 C107 C108 134.1(7) . . . . ?
Ni11 N101 C107 C108 -31.9(7) . . . . ?
C120 N103 C108 C107 85.8(8) . . . . ?
C109 N103 C108 C107 -161.2(6) . . . . ?
Ni11 N103 C108 C107 -38.6(7) . . . . ?
N101 C107 C108 N103 47.4(8) . . . . ?
C120 N103 C109 C110 -32.9(7) . . . . ?
C108 N103 C109 C110 -152.5(6) . . . . ?
Ni11 N103 C109 C110 90.1(6) . . . . ?
C111 N104 C110 C109 144.8(6) . . . . ?
C120 N104 C110 C109 24.0(7) . . . . ?
Ni12 N104 C110 C109 -99.6(6) . . . . ?
N103 C109 C110 N104 5.2(7) . . . . ?
C110 N104 C111 C112 161.6(6) . . . . ?
C120 N104 C111 C112 -83.1(7) . . . . ?
Ni12 N104 C111 C112 40.2(7) . . . . ?
C113 N102 C112 C111 -135.7(7) . . . . ?
Ni12 N102 C112 C111 31.5(7) . . . . ?
N104 C111 C112 N102 -49.2(8) . . . . ?
C112 N102 C113 C114 176.7(7) . . . . ?
N102 C113 C114 C115 -167.1(7) . . . . ?
C113 C114 C115 C116 -178.2(7) . . . . ?
C114 C115 C116 Br12 -177.6(6) . . . . ?
Br12 C116 C117 C118 178.2(6) . . . . ?
Ni12 O102 C119 C118 150.5(6) . . . . ?
Ni12 O102 C119 C114 -30.0(9) . . . . ?
C117 C118 C119 O102 -177.0(7) . . . . ?
C115 C114 C119 O102 177.5(6) . . . . ?
C113 C114 C119 C118 174.3(7) . . . . ?
C108 N103 C120 N104 166.5(5) . . . . ?
C109 N103 C120 N104 47.8(6) . . . . ?
Ni11 N103 C120 N104 -74.7(6) . . . . ?
C108 N103 C120 C121 -69.2(8) . . . . ?
C109 N103 C120 C121 172.2(6) . . . . ?
Ni11 N103 C120 C121 49.7(7) . . . . ?
C110 N104 C120 N103 -45.0(7) . . . . ?
C111 N104 C120 N103 -164.8(5) . . . . ?
Ni12 N104 C120 N103 78.0(6) . . . . ?
C110 N104 C120 C121 -170.0(6) . . . . ?
C111 N104 C120 C121 70.2(8) . . . . ?
Ni12 N104 C120 C121 -47.0(7) . . . . ?
N103 C120 C121 C122 123.6(8) . . . . ?
N104 C120 C121 C122 -119.3(8) . . . . ?
N104 C120 C121 C126 59.9(9) . . . . ?
C120 C121 C122 C123 179.9(7) . . . . ?
C121 C122 C123 Br13 -176.6(6) . . . . ?
Br13 C123 C124 C125 175.8(6) . . . . ?
Ni12 O103 C126 C121 -56.2(9) . . . . ?
Ni11 O103 C126 C121 58.4(8) . . . . ?
Ni12 O103 C126 C125 121.0(7) . . . . ?
Ni11 O103 C126 C125 -124.4(7) . . . . ?
C122 C121 C126 O103 176.3(7) . . . . ?
C120 C121 C126 C125 179.9(7) . . . . ?
C124 C125 C126 O103 -177.1(7) . . . . ?
Ni12 O10 C10 O11 -175.0(5) . . . . ?
Ni11 O10 C10 O11 -38.5(9) . . . . ?
Ni11 O10 C10 C11 140.1(5) . . . . ?
O10 C10 C11 C12 -132.7(8) . . . . ?
O11 C10 C11 C16 -128.5(8) . . . . ?
C10 C11 C12 C13 -176.3(7) . . . . ?
C14 C15 C16 C17 -178.6(7) . . . . ?
C10 C11 C16 C15 172.6(7) . . . . ?
C12 C11 C16 C17 -179.7(7) . . . . ?
Ni12 O12 C17 O13 -152.9(5) . . . . ?
C15 C16 C17 O12 117.9(8) . . . . ?
C11 C16 C17 O13 118.0(8) . . . . ?
